data_4032080
loop_
_publ_author_name
'Harras, Marina'
'Milius, Wolfgang'
'Aitken, R. Alan'
'Schobert, Rainer'

_publ_section_title
;
 Syntheses of Combretastatins D-1, D-2, and D-4 via Ring Contraction by
 Flash Vacuum Pyrolysis.
;
_journal_issue 1
_journal_name_full 'The Journal of organic chemistry'
_journal_page_first 579
_journal_page_last 587
_journal_paper_doi 10.1021/acs.joc.6b02586
_journal_volume 82
_journal_year 2017
_chemical_formula_sum 'C18 H18 O2'
_chemical_formula_weight 266.32
_chemical_name_systematic
; 
 ? 
;
_space_group_IT_number 14
_symmetry_space_group_name_Hall '-P 2ybc'
_symmetry_space_group_name_H-M 'P 1 21/c 1'
_atom_sites_solution_hydrogens geom
_atom_sites_solution_primary direct
_atom_sites_solution_secondary difmap
_audit_creation_method SHELXL-97
_cell_angle_alpha 90.00
_cell_angle_beta 112.62(3)
_cell_angle_gamma 90.00
_cell_formula_units_Z 4
_cell_length_a 8.4129(17)
_cell_length_b 18.533(4)
_cell_length_c 9.925(2)
_cell_measurement_temperature 293(2)
_cell_volume 1428.4(6)
_computing_structure_refinement 'SHELXL-97 (Sheldrick, 1997)'
_computing_structure_solution 'SHELXS-97 (Sheldrick, 1990)'
_diffrn_ambient_temperature 293(2)
_diffrn_measured_fraction_theta_full 0.932
_diffrn_measured_fraction_theta_max 0.932
_diffrn_radiation_monochromator graphite
_diffrn_radiation_source 'fine-focus sealed tube'
_diffrn_radiation_type MoK\a
_diffrn_radiation_wavelength 0.71073
_diffrn_reflns_av_R_equivalents 0.2101
_diffrn_reflns_av_sigmaI/netI 0.2257
_diffrn_reflns_limit_h_max 10
_diffrn_reflns_limit_h_min -10
_diffrn_reflns_limit_k_max 22
_diffrn_reflns_limit_k_min -22
_diffrn_reflns_limit_l_max 12
_diffrn_reflns_limit_l_min -12
_diffrn_reflns_number 10498
_diffrn_reflns_theta_full 26.12
_diffrn_reflns_theta_max 26.12
_diffrn_reflns_theta_min 2.20
_exptl_absorpt_coefficient_mu 0.079
_exptl_crystal_density_diffrn 1.238
_exptl_crystal_density_method 'not measured'
_exptl_crystal_F_000 568
_refine_diff_density_max 0.183
_refine_diff_density_min -0.159
_refine_diff_density_rms 0.049
_refine_ls_extinction_method none
_refine_ls_goodness_of_fit_ref 0.608
_refine_ls_hydrogen_treatment mixed
_refine_ls_matrix_type full
_refine_ls_number_parameters 181
_refine_ls_number_reflns 2652
_refine_ls_number_restraints 0
_refine_ls_restrained_S_all 0.608
_refine_ls_R_factor_all 0.2144
_refine_ls_R_factor_gt 0.0540
_refine_ls_shift/su_max 0.000
_refine_ls_shift/su_mean 0.000
_refine_ls_structure_factor_coef Fsqd
_refine_ls_weighting_details 'calc w=1/[\s^2^(Fo^2^)+(0.0369P)^2^+0.0000P] where P=(Fo^2^+2Fc^2^)/3'
_refine_ls_weighting_scheme calc
_refine_ls_wR_factor_gt 0.0990
_refine_ls_wR_factor_ref 0.1358
_reflns_number_gt 581
_reflns_number_total 2652
_reflns_threshold_expression >2sigma(I)
_cod_data_source_file jo6b02586_si_001.cif
_cod_data_source_block mh_1
_cod_depositor_comments 'Adding full bibliography for 4032080.cif.'
_cod_original_cell_volume 1428.4(5)
_cod_database_code 4032080

loop_
_symmetry_equiv_pos_as_xyz
'x, y, z'
'-x, y+1/2, -z+1/2'
'-x, -y, -z'
'x, -y-1/2, z-1/2'

loop_
_atom_site_label
_atom_site_type_symbol
_atom_site_fract_x
_atom_site_fract_y
_atom_site_fract_z
_atom_site_U_iso_or_equiv
_atom_site_adp_type
_atom_site_occupancy
_atom_site_symmetry_multiplicity
_atom_site_calc_flag
_atom_site_refinement_flags
O1 O 0.0681(5) 0.38811(16) 0.8194(4) 0.0951(11) Uani 1 1 d .
O2 O 0.1716(3) 0.25070(16) 0.8634(3) 0.0836(9) Uani 1 1 d .
C1 C 0.6903(7) 0.0668(3) 0.9112(5) 0.0892(16) Uani 1 1 d .
H1A H 0.7213 0.0187 0.9337 0.107 Uiso 1 1 calc R
C2 C 0.8061(7) 0.1133(3) 0.9019(6) 0.0965(17) Uani 1 1 d .
H2A H 0.9163 0.0956 0.9220 0.116 Uiso 1 1 calc R
C3 C 0.7755(7) 0.1929(3) 0.8614(5) 0.0933(16) Uani 1 1 d .
H3A H 0.8424 0.2066 0.8047 0.112 Uiso 1 1 calc R
H3B H 0.6548 0.2003 0.8010 0.112 Uiso 1 1 calc R
C4 C 0.8248(6) 0.2407(3) 0.9944(5) 0.0976(16) Uani 1 1 d .
H4A H 0.9484 0.2376 1.0477 0.117 Uiso 1 1 calc R
H4B H 0.7702 0.2223 1.0575 0.117 Uiso 1 1 calc R
C5 C 0.7744(6) 0.3215(2) 0.9606(6) 0.0989(17) Uani 1 1 d .
H5A H 0.8433 0.3497 1.0453 0.119 Uiso 1 1 calc R
H5B H 0.8063 0.3362 0.8806 0.119 Uiso 1 1 calc R
C6 C 0.5871(6) 0.3413(3) 0.9212(5) 0.0765(13) Uani 1 1 d .
C7 C 0.5284(7) 0.4123(2) 0.8942(5) 0.0808(15) Uani 1 1 d .
H7A H 0.6054 0.4491 0.8989 0.097 Uiso 1 1 calc R
C8 C 0.3576(7) 0.4284(2) 0.8608(5) 0.0776(14) Uani 1 1 d .
H8A H 0.3214 0.4762 0.8441 0.093 Uiso 1 1 calc R
C9 C 0.2400(7) 0.3756(3) 0.8518(5) 0.0729(13) Uani 1 1 d .
C10 C 0.0086(6) 0.4607(3) 0.8019(6) 0.1134(19) Uani 1 1 d .
H10A H -0.1127 0.4614 0.7812 0.170 Uiso 1 1 calc R
H10B H 0.0294 0.4826 0.7225 0.170 Uiso 1 1 calc R
H10C H 0.0688 0.4871 0.8901 0.170 Uiso 1 1 calc R
C11 C 0.2958(7) 0.3041(2) 0.8765(5) 0.0719(13) Uani 1 1 d .
C12 C 0.4661(6) 0.2897(2) 0.9139(5) 0.0776(14) Uani 1 1 d .
H12A H 0.5030 0.2422 0.9357 0.093 Uiso 1 1 calc R
C13 C 0.2469(6) 0.1819(3) 0.8624(6) 0.0715(13) Uani 1 1 d .
C14 C 0.3344(6) 0.1488(3) 0.9947(5) 0.0789(14) Uani 1 1 d .
H14A H 0.3047 0.1576 1.0744 0.095 Uiso 1 1 calc R
C15 C 0.4685(7) 0.1019(2) 1.0060(6) 0.0827(14) Uani 1 1 d .
H15A H 0.5289 0.0785 1.0937 0.099 Uiso 1 1 calc R
C16 C 0.5115(6) 0.0903(2) 0.8861(6) 0.0694(13) Uani 1 1 d .
C17 C 0.4003(6) 0.1133(2) 0.7513(5) 0.0779(14) Uani 1 1 d .
H17A H 0.4149 0.0971 0.6681 0.094 Uiso 1 1 calc R
C18 C 0.2662(6) 0.1604(3) 0.7373(5) 0.0786(14) Uani 1 1 d .
H18A H 0.1921 0.1768 0.6462 0.094 Uiso 1 1 calc R

loop_
_atom_site_aniso_label
_atom_site_aniso_U_11
_atom_site_aniso_U_22
_atom_site_aniso_U_33
_atom_site_aniso_U_23
_atom_site_aniso_U_13
_atom_site_aniso_U_12
O1 0.100(3) 0.071(2) 0.120(3) 0.004(2) 0.049(2) 0.006(2)
O2 0.082(2) 0.0625(18) 0.117(3) 0.0045(19) 0.0503(19) -0.0042(19)
C1 0.095(4) 0.068(3) 0.104(4) 0.000(3) 0.039(4) 0.000(3)
C2 0.100(4) 0.070(3) 0.129(5) -0.006(3) 0.056(4) 0.003(3)
C3 0.097(4) 0.096(4) 0.101(4) -0.008(3) 0.052(3) -0.009(3)
C4 0.083(3) 0.109(4) 0.099(4) -0.018(4) 0.032(3) -0.009(3)
C5 0.094(4) 0.067(3) 0.135(5) -0.004(3) 0.042(4) -0.019(3)
C6 0.076(3) 0.073(3) 0.088(4) -0.009(3) 0.039(3) -0.010(3)
C7 0.100(4) 0.058(3) 0.084(4) -0.010(3) 0.036(3) -0.025(3)
C8 0.098(4) 0.059(3) 0.081(4) 0.003(3) 0.039(3) -0.004(3)
C9 0.079(4) 0.067(3) 0.080(4) -0.002(3) 0.038(3) -0.004(3)
C10 0.116(4) 0.080(3) 0.148(5) 0.003(3) 0.055(4) 0.018(3)
C11 0.075(4) 0.062(3) 0.087(3) 0.000(3) 0.040(3) -0.014(3)
C12 0.074(3) 0.063(3) 0.105(4) 0.004(3) 0.044(3) -0.013(3)
C13 0.077(3) 0.065(3) 0.075(4) 0.003(3) 0.032(3) -0.009(3)
C14 0.095(4) 0.076(3) 0.080(4) 0.002(3) 0.050(3) -0.012(3)
C15 0.103(4) 0.072(3) 0.082(4) 0.013(3) 0.045(4) -0.004(3)
C16 0.084(4) 0.058(3) 0.068(4) -0.001(3) 0.031(3) -0.005(2)
C17 0.092(4) 0.072(3) 0.071(3) -0.011(3) 0.033(3) -0.009(3)
C18 0.088(4) 0.083(3) 0.063(3) 0.000(3) 0.026(3) -0.013(3)

loop_
_atom_type_symbol
_atom_type_description
_atom_type_scat_dispersion_real
_atom_type_scat_dispersion_imag
_atom_type_scat_source
C C 0.0033 0.0016 'International Tables Vol C Tables 4.2.6.8 and 6.1.1.4'
H H 0.0000 0.0000 'International Tables Vol C Tables 4.2.6.8 and 6.1.1.4'
O O 0.0106 0.0060 'International Tables Vol C Tables 4.2.6.8 and 6.1.1.4'

loop_
_geom_angle_atom_site_label_1
_geom_angle_atom_site_label_2
_geom_angle_atom_site_label_3
_geom_angle
C9 O1 C10 118.5(4)
C11 O2 C13 108.2(3)
C2 C1 C16 121.1(5)
C1 C2 C3 126.3(5)
C4 C3 C2 112.0(4)
C3 C4 C5 114.5(4)
C6 C5 C4 117.3(4)
C12 C6 C7 116.4(4)
C12 C6 C5 121.2(4)
C7 C6 C5 122.3(4)
C8 C7 C6 120.7(4)
C9 C8 C7 121.4(4)
C8 C9 O1 124.3(4)
C8 C9 C11 118.8(5)
O1 C9 C11 116.9(4)
C12 C11 C9 118.8(4)
C12 C11 O2 123.6(4)
C9 C11 O2 117.6(4)
C11 C12 C6 123.8(4)
C18 C13 C14 121.9(5)
C18 C13 O2 118.3(4)
C14 C13 O2 117.8(5)
C13 C14 C15 118.2(5)
C16 C15 C14 119.9(5)
C17 C16 C15 118.9(5)
C17 C16 C1 121.3(5)
C15 C16 C1 118.8(5)
C16 C17 C18 121.0(5)
C13 C18 C17 117.8(5)

loop_
_geom_bond_atom_site_label_1
_geom_bond_atom_site_label_2
_geom_bond_distance
O1 C9 1.375(5)
O1 C10 1.423(5)
O2 C11 1.409(5)
O2 C13 1.426(5)
C1 C2 1.331(6)
C1 C16 1.492(6)
C2 C3 1.525(6)
C3 C4 1.508(6)
C4 C5 1.558(6)
C5 C6 1.515(6)
C6 C12 1.379(6)
C6 C7 1.394(6)
C7 C8 1.378(6)
C8 C9 1.370(6)
C9 C11 1.396(5)
C11 C12 1.361(5)
C13 C18 1.372(6)
C13 C14 1.378(5)
C14 C15 1.394(6)
C15 C16 1.388(6)
C16 C17 1.372(5)
C17 C18 1.391(6)

loop_
_geom_torsion_atom_site_label_1
_geom_torsion_atom_site_label_2
_geom_torsion_atom_site_label_3
_geom_torsion_atom_site_label_4
_geom_torsion
C16 C1 C2 C3 -2.1(8)
C1 C2 C3 C4 94.6(6)
C2 C3 C4 C5 -172.3(4)
C3 C4 C5 C6 77.0(6)
C4 C5 C6 C12 -0.8(8)
C4 C5 C6 C7 177.5(5)
C12 C6 C7 C8 -0.6(7)
C5 C6 C7 C8 -179.0(5)
C6 C7 C8 C9 -0.6(8)
C7 C8 C9 O1 179.8(4)
C7 C8 C9 C11 -0.3(7)
C10 O1 C9 C8 -3.7(7)
C10 O1 C9 C11 176.4(5)
C8 C9 C11 C12 2.4(7)
O1 C9 C11 C12 -177.8(5)
C8 C9 C11 O2 -178.7(4)
O1 C9 C11 O2 1.2(6)
C13 O2 C11 C12 -13.1(6)
C13 O2 C11 C9 168.0(5)
C9 C11 C12 C6 -3.8(8)
O2 C11 C12 C6 177.4(4)
C7 C6 C12 C11 2.8(8)
C5 C6 C12 C11 -178.7(5)
C11 O2 C13 C18 -75.9(5)
C11 O2 C13 C14 88.2(5)
C18 C13 C14 C15 12.1(7)
O2 C13 C14 C15 -151.5(4)
C13 C14 C15 C16 0.7(6)
C14 C15 C16 C17 -13.2(6)
C14 C15 C16 C1 155.0(4)
C2 C1 C16 C17 66.3(6)
C2 C1 C16 C15 -101.5(6)
C15 C16 C17 C18 13.6(6)
C1 C16 C17 C18 -154.3(4)
C14 C13 C18 C17 -11.8(7)
O2 C13 C18 C17 151.7(4)
C16 C17 C18 C13 -1.3(6)
